data_2223977
loop_
_publ_author_name
'Tong, Jun-Feng'
'Gao, Su-Xia'
'Dong, Wen-Kui'
'Li, Hong-Fu'
'Wu, Jian-Chao'

_publ_section_title
;
 (<i>E</i>)-2-{4-[1-(Hydroxyimino)ethyl]phenyliminomethyl}-6-methoxyphenol
 monohydrate
;
_journal_coeditor_code PV2215
_journal_issue 11
_journal_name_full 'Acta Crystallographica Section E'
_journal_page_first o2764
_journal_paper_doi 10.1107/S1600536809042032
_journal_volume 65
_journal_year 2009
_chemical_formula_iupac 'C16 H16 N2 O3, H2 O'
_chemical_formula_moiety 'C16 H16 N2 O3, H2 O'
_chemical_formula_sum 'C16 H18 N2 O4'
_chemical_formula_weight 302.32
_chemical_melting_point_gt 462
_chemical_melting_point_lt 464
_chemical_name_systematic
;(<i>E</i>)-2-{4-[1-(Hydroxyimino)ethyl]phenyliminomethyl}-6-methoxyphenol
monohydrate
;
_space_group_IT_number 2
_symmetry_cell_setting triclinic
_symmetry_space_group_name_Hall '-P 1'
_symmetry_space_group_name_H-M 'P -1'
_atom_sites_solution_hydrogens geom
_atom_sites_solution_primary direct
_atom_sites_solution_secondary difmap
_audit_creation_method SHELXL-97
_cell_angle_alpha 72.0950(10)
_cell_angle_beta 80.012(2)
_cell_angle_gamma 69.4540(10)
_cell_formula_units_Z 2
_cell_length_a 8.1030(14)
_cell_length_b 8.3273(15)
_cell_length_c 12.4392(16)
_cell_measurement_reflns_used 714
_cell_measurement_temperature 298(2)
_cell_measurement_theta_max 24.059
_cell_measurement_theta_min 2.692
_cell_volume 745.9(2)
_computing_cell_refinement 'SAINT(Siemens, 1996)'
_computing_data_collection 'SMART (Siemens, 1996)'
_computing_data_reduction 'SAINT (Siemens, 1996)'
_computing_molecular_graphics 'SHELXTL (Sheldrick, 2008)'
_computing_publication_material 'SHELXTL (Sheldrick, 2008)'
_computing_structure_refinement 'SHELXL97 (Sheldrick, 2008)'
_computing_structure_solution 'SHELXS97 (Sheldrick, 2008)'
_diffrn_ambient_temperature 298(2)
_diffrn_measured_fraction_theta_full 0.984
_diffrn_measured_fraction_theta_max 0.984
_diffrn_measurement_device_type 'Bruker SMART 1000 CCD area detector'
_diffrn_measurement_method '\f & \w scans'
_diffrn_radiation_monochromator graphite
_diffrn_radiation_source 'fine-focus sealed tube'
_diffrn_radiation_type MoK\a
_diffrn_radiation_wavelength 0.71073
_diffrn_reflns_av_R_equivalents 0.0317
_diffrn_reflns_av_sigmaI/netI 0.0736
_diffrn_reflns_limit_h_max 9
_diffrn_reflns_limit_h_min -6
_diffrn_reflns_limit_k_max 9
_diffrn_reflns_limit_k_min -8
_diffrn_reflns_limit_l_max 14
_diffrn_reflns_limit_l_min -14
_diffrn_reflns_number 3912
_diffrn_reflns_theta_full 25.02
_diffrn_reflns_theta_max 25.02
_diffrn_reflns_theta_min 1.73
_diffrn_standards_number 0
_exptl_absorpt_coefficient_mu 0.098
_exptl_absorpt_correction_T_max 0.9874
_exptl_absorpt_correction_T_min 0.9573
_exptl_absorpt_correction_type multi-scan
_exptl_absorpt_process_details '(SADABS; Sheldrick, 1996)'
_exptl_crystal_colour red
_exptl_crystal_density_diffrn 1.346
_exptl_crystal_density_method 'not measured'
_exptl_crystal_description block-like
_exptl_crystal_F_000 320
_exptl_crystal_size_max 0.45
_exptl_crystal_size_mid 0.33
_exptl_crystal_size_min 0.13
_refine_diff_density_max 0.235
_refine_diff_density_min -0.220
_refine_ls_extinction_method none
_refine_ls_goodness_of_fit_ref 1.017
_refine_ls_hydrogen_treatment constr
_refine_ls_matrix_type full
_refine_ls_number_parameters 200
_refine_ls_number_reflns 2586
_refine_ls_number_restraints 0
_refine_ls_restrained_S_all 1.017
_refine_ls_R_factor_all 0.1277
_refine_ls_R_factor_gt 0.0556
_refine_ls_shift/su_max 0.000
_refine_ls_shift/su_mean 0.000
_refine_ls_structure_factor_coef Fsqd
_refine_ls_weighting_details 'calc w=1/[\s^2^(Fo^2^)+(0.057P)^2^] where P=(Fo^2^+2Fc^2^)/3'
_refine_ls_weighting_scheme calc
_refine_ls_wR_factor_gt 0.1179
_refine_ls_wR_factor_ref 0.1494
_reflns_number_gt 1202
_reflns_number_total 2586
_reflns_threshold_expression >2\s(I)
_cod_data_source_file pv2215.cif
_cod_data_source_block I
_cod_depositor_comments
;
The following automatic conversions were performed:
'_symmetry_cell_setting' value 'Triclinic' changed to 'triclinic'
according to '/home/saulius/struct/CIF-dictionaries/cif_core.dic'
dictionary named 'cif_core.dic' version 2.4.1 from 2010-06-29.

Automatic conversion script
Id: cif_fix_enum 1527 2010-12-29 10:47:43Z saulius 

The following automatic conversions were performed:

'_symmetry_cell_setting' value 'Triclinic' changed to 'triclinic'
according to /home/saulius/struct/CIF-dictionaries/cif_core.dic
dictionary named 'cif_core.dic' version 2.4.1 from 2010-06-29.

Automatic conversion script
Id: cif_fix_values 1715 2011-07-08 13:25:40Z adriana 
;
_cod_database_code 2223977
_cod_database_fobs_code 2223977

loop_
_symmetry_equiv_pos_as_xyz
'x, y, z'
'-x, -y, -z'

loop_
_atom_site_type_symbol
_atom_site_label
_atom_site_fract_x
_atom_site_fract_y
_atom_site_fract_z
_atom_site_U_iso_or_equiv
_atom_site_adp_type
_atom_site_calc_flag
_atom_site_refinement_flags
_atom_site_occupancy
_atom_site_disorder_assembly
_atom_site_disorder_group
N N1 0.7058(3) -0.0828(3) 0.08266(19) 0.0465(7) Uani d . 1 . .
N N2 0.2416(3) 0.2204(3) 0.49248(18) 0.0434(7) Uani d . 1 . .
O O1 0.7764(3) -0.1760(3) 0.00028(16) 0.0581(7) Uani d . 1 . .
H H1 0.8534 -0.1382 -0.0402 0.087 Uiso calc R 1 . .
O O2 0.0132(3) 0.2394(3) 0.66543(16) 0.0557(6) Uani d . 1 . .
H H2 0.0742 0.1976 0.6145 0.084 Uiso calc R 1 . .
O O3 -0.1419(3) 0.3878(3) 0.83000(16) 0.0588(7) Uani d . 1 . .
O O4 0.0191(3) 0.9607(3) 0.87286(16) 0.0640(7) Uani d . 1 . .
H H4A -0.0095 1.0490 0.8152 0.077 Uiso d R 1 . .
H H4B 0.0937 0.9763 0.9057 0.077 Uiso d R 1 . .
C C1 0.5205(4) -0.2745(4) 0.1335(3) 0.0639(10) Uani d . 1 . .
H H1A 0.4568 -0.2300 0.0665 0.096 Uiso calc R 1 . .
H H1B 0.4444 -0.3084 0.1984 0.096 Uiso calc R 1 . .
H H1C 0.6208 -0.3762 0.1267 0.096 Uiso calc R 1 . .
C C2 0.5816(4) -0.1332(4) 0.1469(2) 0.0410(8) Uani d . 1 . .
C C3 0.4953(4) -0.0402(4) 0.2358(2) 0.0398(8) Uani d . 1 . .
C C4 0.5415(4) 0.0994(5) 0.2463(3) 0.0587(10) Uani d . 1 . .
H H4 0.6288 0.1356 0.1957 0.070 Uiso calc R 1 . .
C C5 0.4632(4) 0.1858(4) 0.3285(3) 0.0582(10) Uani d . 1 . .
H H5 0.4994 0.2778 0.3329 0.070 Uiso calc R 1 . .
C C6 0.3319(4) 0.1393(4) 0.4047(2) 0.0422(8) Uani d . 1 . .
C C7 0.2842(4) 0.0012(4) 0.3959(2) 0.0517(9) Uani d . 1 . .
H H7 0.1968 -0.0342 0.4468 0.062 Uiso calc R 1 . .
C C8 0.3632(4) -0.0859(4) 0.3131(2) 0.0517(9) Uani d . 1 . .
H H8 0.3268 -0.1780 0.3091 0.062 Uiso calc R 1 . .
C C9 0.2666(4) 0.3593(4) 0.5021(2) 0.0464(8) Uani d . 1 . .
H H9 0.3440 0.4082 0.4491 0.056 Uiso calc R 1 . .
C C10 0.1800(4) 0.4421(4) 0.5912(2) 0.0429(8) Uani d . 1 . .
C C11 0.0578(4) 0.3787(4) 0.6698(2) 0.0408(8) Uani d . 1 . .
C C12 -0.0257(4) 0.4610(4) 0.7574(2) 0.0432(8) Uani d . 1 . .
C C13 0.0148(4) 0.6037(4) 0.7638(2) 0.0491(8) Uani d . 1 . .
H H13 -0.0385 0.6574 0.8220 0.059 Uiso calc R 1 . .
C C14 0.1346(4) 0.6693(4) 0.6846(3) 0.0589(10) Uani d . 1 . .
H H14 0.1598 0.7674 0.6894 0.071 Uiso calc R 1 . .
C C15 0.2161(4) 0.5905(4) 0.5991(3) 0.0561(9) Uani d . 1 . .
H H15 0.2958 0.6359 0.5461 0.067 Uiso calc R 1 . .
C C16 -0.2143(4) 0.4549(5) 0.9261(2) 0.0670(11) Uani d . 1 . .
H H16A -0.1202 0.4480 0.9665 0.100 Uiso calc R 1 . .
H H16B -0.2844 0.3853 0.9749 0.100 Uiso calc R 1 . .
H H16C -0.2872 0.5766 0.9017 0.100 Uiso calc R 1 . .

loop_
_atom_site_aniso_label
_atom_site_aniso_U_11
_atom_site_aniso_U_22
_atom_site_aniso_U_33
_atom_site_aniso_U_12
_atom_site_aniso_U_13
_atom_site_aniso_U_23
N1 0.0498(17) 0.0535(18) 0.0406(14) -0.0166(14) 0.0027(13) -0.0219(14)
N2 0.0459(17) 0.0426(17) 0.0378(14) -0.0102(13) 0.0004(12) -0.0117(13)
O1 0.0661(16) 0.0676(17) 0.0528(13) -0.0311(13) 0.0165(11) -0.0330(12)
O2 0.0715(16) 0.0571(15) 0.0516(13) -0.0332(13) 0.0125(11) -0.0271(12)
O3 0.0683(16) 0.0705(17) 0.0538(14) -0.0367(13) 0.0183(12) -0.0349(13)
O4 0.0766(17) 0.0707(17) 0.0532(13) -0.0408(14) 0.0019(12) -0.0119(12)
C1 0.068(2) 0.067(3) 0.071(2) -0.032(2) 0.0146(19) -0.035(2)
C2 0.043(2) 0.043(2) 0.0394(18) -0.0172(17) -0.0020(15) -0.0110(15)
C3 0.041(2) 0.041(2) 0.0370(17) -0.0125(16) -0.0042(14) -0.0102(15)
C4 0.061(2) 0.073(3) 0.057(2) -0.039(2) 0.0220(18) -0.031(2)
C5 0.054(2) 0.074(3) 0.065(2) -0.035(2) 0.0180(18) -0.040(2)
C6 0.044(2) 0.043(2) 0.0387(18) -0.0133(17) -0.0002(15) -0.0108(16)
C7 0.055(2) 0.048(2) 0.0474(19) -0.0219(18) 0.0168(16) -0.0121(17)
C8 0.054(2) 0.047(2) 0.056(2) -0.0234(18) 0.0096(17) -0.0158(18)
C9 0.044(2) 0.042(2) 0.0442(18) -0.0100(17) 0.0051(15) -0.0078(16)
C10 0.040(2) 0.043(2) 0.0417(18) -0.0108(17) -0.0001(15) -0.0104(16)
C11 0.047(2) 0.038(2) 0.0411(18) -0.0146(16) -0.0057(15) -0.0128(15)
C12 0.041(2) 0.045(2) 0.0449(18) -0.0146(17) -0.0033(15) -0.0132(16)
C13 0.052(2) 0.047(2) 0.053(2) -0.0151(18) -0.0034(17) -0.0207(17)
C14 0.065(2) 0.049(2) 0.072(2) -0.024(2) -0.002(2) -0.025(2)
C15 0.060(2) 0.044(2) 0.064(2) -0.0242(19) 0.0098(18) -0.0135(18)
C16 0.075(3) 0.086(3) 0.052(2) -0.034(2) 0.0175(18) -0.036(2)

loop_
_atom_type_symbol
_atom_type_description
_atom_type_scat_dispersion_real
_atom_type_scat_dispersion_imag
_atom_type_scat_source
C C 0.0033 0.0016 'International Tables Vol C Tables 4.2.6.8 and 6.1.1.4'
H H 0.0000 0.0000 'International Tables Vol C Tables 4.2.6.8 and 6.1.1.4'
O O 0.0106 0.0060 'International Tables Vol C Tables 4.2.6.8 and 6.1.1.4'
N N 0.0061 0.0033 'International Tables Vol C Tables 4.2.6.8 and 6.1.1.4'

loop_
_geom_angle_atom_site_label_1
_geom_angle_atom_site_label_2
_geom_angle_atom_site_label_3
_geom_angle_site_symmetry_1
_geom_angle_site_symmetry_3
_geom_angle
_geom_angle_publ_flag
C2 N1 O1 . . 112.3(2) ?
C9 N2 C6 . . 121.4(3) ?
N1 O1 H1 . . 109.5 ?
C11 O2 H2 . . 109.5 ?
C12 O3 C16 . . 117.0(2) ?
H4A O4 H4B . . 107.7 ?
C2 C1 H1A . . 109.5 ?
C2 C1 H1B . . 109.5 ?
H1A C1 H1B . . 109.5 ?
C2 C1 H1C . . 109.5 ?
H1A C1 H1C . . 109.5 ?
H1B C1 H1C . . 109.5 ?
N1 C2 C3 . . 116.7(3) ?
N1 C2 C1 . . 123.0(3) ?
C3 C2 C1 . . 120.3(3) ?
C8 C3 C4 . . 115.9(3) ?
C8 C3 C2 . . 122.4(3) ?
C4 C3 C2 . . 121.8(3) ?
C5 C4 C3 . . 122.3(3) ?
C5 C4 H4 . . 118.9 ?
C3 C4 H4 . . 118.9 ?
C4 C5 C6 . . 121.3(3) ?
C4 C5 H5 . . 119.4 ?
C6 C5 H5 . . 119.4 ?
C7 C6 C5 . . 117.3(3) ?
C7 C6 N2 . . 116.8(3) ?
C5 C6 N2 . . 125.9(3) ?
C6 C7 C8 . . 121.3(3) ?
C6 C7 H7 . . 119.3 ?
C8 C7 H7 . . 119.3 ?
C7 C8 C3 . . 121.9(3) ?
C7 C8 H8 . . 119.1 ?
C3 C8 H8 . . 119.1 ?
N2 C9 C10 . . 122.7(3) ?
N2 C9 H9 . . 118.6 ?
C10 C9 H9 . . 118.6 ?
C11 C10 C15 . . 119.0(3) ?
C11 C10 C9 . . 120.9(3) ?
C15 C10 C9 . . 120.1(3) ?
O2 C11 C10 . . 122.1(3) ?
O2 C11 C12 . . 117.6(3) ?
C10 C11 C12 . . 120.2(3) ?
O3 C12 C13 . . 125.3(3) ?
O3 C12 C11 . . 115.4(3) ?
C13 C12 C11 . . 119.3(3) ?
C12 C13 C14 . . 120.7(3) ?
C12 C13 H13 . . 119.6 ?
C14 C13 H13 . . 119.6 ?
C15 C14 C13 . . 120.4(3) ?
C15 C14 H14 . . 119.8 ?
C13 C14 H14 . . 119.8 ?
C14 C15 C10 . . 120.3(3) ?
C14 C15 H15 . . 119.8 ?
C10 C15 H15 . . 119.8 ?
O3 C16 H16A . . 109.5 ?
O3 C16 H16B . . 109.5 ?
H16A C16 H16B . . 109.5 ?
O3 C16 H16C . . 109.5 ?
H16A C16 H16C . . 109.5 ?
H16B C16 H16C . . 109.5 ?

loop_
_geom_bond_atom_site_label_1
_geom_bond_atom_site_label_2
_geom_bond_site_symmetry_2
_geom_bond_distance
_geom_bond_publ_flag
N1 C2 . 1.281(3) ?
N1 O1 . 1.398(3) ?
N2 C9 . 1.285(3) ?
N2 C6 . 1.418(3) ?
O1 H1 . 0.8200 ?
O2 C11 . 1.349(3) ?
O2 H2 . 0.8200 ?
O3 C12 . 1.357(3) ?
O3 C16 . 1.422(3) ?
O4 H4A . 0.8500 ?
O4 H4B . 0.8500 ?
C1 C2 . 1.489(4) ?
C1 H1A . 0.9600 ?
C1 H1B . 0.9600 ?
C1 H1C . 0.9600 ?
C2 C3 . 1.480(4) ?
C3 C8 . 1.386(4) ?
C3 C4 . 1.388(4) ?
C4 C5 . 1.369(4) ?
C4 H4 . 0.9300 ?
C5 C6 . 1.377(4) ?
C5 H5 . 0.9300 ?
C6 C7 . 1.375(4) ?
C7 C8 . 1.378(4) ?
C7 H7 . 0.9300 ?
C8 H8 . 0.9300 ?
C9 C10 . 1.434(4) ?
C9 H9 . 0.9300 ?
C10 C11 . 1.388(4) ?
C10 C15 . 1.400(4) ?
C11 C12 . 1.412(4) ?
C12 C13 . 1.367(4) ?
C13 C14 . 1.386(4) ?
C13 H13 . 0.9300 ?
C14 C15 . 1.371(4) ?
C14 H14 . 0.9300 ?
C15 H15 . 0.9300 ?
C16 H16A . 0.9600 ?
C16 H16B . 0.9600 ?
C16 H16C . 0.9600 ?

loop_
_geom_hbond_atom_site_label_D
_geom_hbond_atom_site_label_H
_geom_hbond_atom_site_label_A
_geom_hbond_site_symmetry_A
_geom_hbond_distance_DH
_geom_hbond_distance_HA
_geom_hbond_distance_DA
_geom_hbond_angle_DHA
O1 H1 O4 1_644 0.82 1.84 2.656(3) 175.9
O2 H2 N2 1 0.820 1.863 2.589(3) 146.87
O4 H4A O2 1_565 0.85 2.07 2.885(3) 160.5
O4 H4B N1 2_666 0.85 2.15 2.945(3) 155.8

loop_
_geom_torsion_atom_site_label_1
_geom_torsion_atom_site_label_2
_geom_torsion_atom_site_label_3
_geom_torsion_atom_site_label_4
_geom_torsion_site_symmetry_1
_geom_torsion_site_symmetry_2
_geom_torsion_site_symmetry_3
_geom_torsion_site_symmetry_4
_geom_torsion
_geom_torsion_publ_flag
O1 N1 C2 C3 . . . . -178.9(2) ?
O1 N1 C2 C1 . . . . -0.4(4) ?
N1 C2 C3 C8 . . . . -177.9(3) ?
C1 C2 C3 C8 . . . . 3.6(4) ?
N1 C2 C3 C4 . . . . 2.5(4) ?
C1 C2 C3 C4 . . . . -176.0(3) ?
C8 C3 C4 C5 . . . . 0.7(5) ?
C2 C3 C4 C5 . . . . -179.7(3) ?
C3 C4 C5 C6 . . . . -0.8(5) ?
C4 C5 C6 C7 . . . . 0.8(5) ?
C4 C5 C6 N2 . . . . -179.6(3) ?
C9 N2 C6 C7 . . . . -174.4(3) ?
C9 N2 C6 C5 . . . . 6.0(5) ?
C5 C6 C7 C8 . . . . -0.7(5) ?
N2 C6 C7 C8 . . . . 179.6(3) ?
C6 C7 C8 C3 . . . . 0.7(5) ?
C4 C3 C8 C7 . . . . -0.6(5) ?
C2 C3 C8 C7 . . . . 179.7(3) ?
C6 N2 C9 C10 . . . . -178.7(2) ?
N2 C9 C10 C11 . . . . -2.6(4) ?
N2 C9 C10 C15 . . . . 178.3(3) ?
C15 C10 C11 O2 . . . . 178.2(3) ?
C9 C10 C11 O2 . . . . -0.9(4) ?
C15 C10 C11 C12 . . . . -1.2(4) ?
C9 C10 C11 C12 . . . . 179.7(3) ?
C16 O3 C12 C13 . . . . -6.2(4) ?
C16 O3 C12 C11 . . . . 173.5(2) ?
O2 C11 C12 O3 . . . . 1.0(4) ?
C10 C11 C12 O3 . . . . -179.6(2) ?
O2 C11 C12 C13 . . . . -179.3(3) ?
C10 C11 C12 C13 . . . . 0.1(4) ?
O3 C12 C13 C14 . . . . -179.4(3) ?
C11 C12 C13 C14 . . . . 0.9(5) ?
C12 C13 C14 C15 . . . . -0.8(5) ?
C13 C14 C15 C10 . . . . -0.4(5) ?
C11 C10 C15 C14 . . . . 1.4(5) ?
C9 C10 C15 C14 . . . . -179.5(3) ?

loop_
_cod_related_entry_id
_cod_related_entry_database
_cod_related_entry_code
1 ChemSpider 26000940
